data_2221563
loop_
_publ_author_name
'Steyl, Gideon'

_publ_section_title Bis[tris(4-fluorophenyl)phosphine-\k<i>P</i>](tropolonato-\k^2^<i>O</i>,<i>O</i>')copper(I)
_journal_coeditor_code YA2084
_journal_issue 4
_journal_name_full 'Acta Crystallographica Section E'
_journal_page_first m448
_journal_paper_doi 10.1107/S1600536809010630
_journal_volume 65
_journal_year 2009
_chemical_formula_iupac '[Cu (C7 H5 O2) (C18 H12 F3 P)2]'
_chemical_formula_moiety 'C43 H29 Cu F6 O2 P2'
_chemical_formula_sum 'C43 H29 Cu F6 O2 P2'
_chemical_formula_weight 817.14
_chemical_name_systematic
;
Bis[tris(4-fluorophenyl)phosphine-\k<i>P</i>](tropolonato-
\k^2^<i>O</i>,<i>O</i>')copper(I)
;
_space_group_IT_number 2
_symmetry_cell_setting triclinic
_symmetry_space_group_name_Hall '-P 1'
_symmetry_space_group_name_H-M 'P -1'
_atom_sites_solution_hydrogens geom
_atom_sites_solution_primary direct
_atom_sites_solution_secondary difmap
_audit_creation_method SHELXL-97
_cell_angle_alpha 100.548(6)
_cell_angle_beta 92.663(5)
_cell_angle_gamma 98.677(6)
_cell_formula_units_Z 2
_cell_length_a 10.570(6)
_cell_length_b 11.3990(10)
_cell_length_c 15.8610(10)
_cell_measurement_reflns_used 5934
_cell_measurement_temperature 153(2)
_cell_measurement_theta_max 22.7
_cell_measurement_theta_min 3.1
_cell_volume 1851.9(11)
_computing_cell_refinement 'SAINT-Plus (Bruker, 2004)'
_computing_data_collection 'APEX2 (Bruker, 2005)'
_computing_data_reduction 'SAINT-Plus (Bruker, 2004)'
_computing_molecular_graphics 'DIAMOND (Brandenburg & Putz, 2006)'
_computing_publication_material 'SHELXL97 (Sheldrick, 2008)'
_computing_structure_refinement 'SHELXL97 (Sheldrick, 2008)'
_computing_structure_solution 'SHELXS97 (Sheldrick, 2008)'
_diffrn_ambient_temperature 153(2)
_diffrn_detector_area_resol_mean '512 x 512'
_diffrn_measured_fraction_theta_full 0.970
_diffrn_measured_fraction_theta_max 0.970
_diffrn_measurement_device_type 'Bruker APEXII CCD'
_diffrn_measurement_method '\f and \w'
_diffrn_radiation_monochromator graphite
_diffrn_radiation_source 'fine-focus sealed tube'
_diffrn_radiation_type MoK\a
_diffrn_radiation_wavelength 0.71073
_diffrn_reflns_av_R_equivalents 0.049
_diffrn_reflns_av_sigmaI/netI 0.180
_diffrn_reflns_limit_h_max 7
_diffrn_reflns_limit_h_min -13
_diffrn_reflns_limit_k_max 14
_diffrn_reflns_limit_k_min -14
_diffrn_reflns_limit_l_max 20
_diffrn_reflns_limit_l_min -20
_diffrn_reflns_number 13924
_diffrn_reflns_theta_full 27.0
_diffrn_reflns_theta_max 27.0
_diffrn_reflns_theta_min 2.3
_diffrn_standards_decay_% 0
_diffrn_standards_interval_count 0
_diffrn_standards_number 0
_exptl_absorpt_coefficient_mu 0.74
_exptl_absorpt_correction_T_max 0.923
_exptl_absorpt_correction_T_min 0.878
_exptl_absorpt_correction_type multi-scan
_exptl_absorpt_process_details '(SADABS; Bruker, 1998)'
_exptl_crystal_colour yellow
_exptl_crystal_density_diffrn 1.465
_exptl_crystal_density_method 'not measured'
_exptl_crystal_description cuboid
_exptl_crystal_F_000 832
_exptl_crystal_size_max 0.18
_exptl_crystal_size_mid 0.15
_exptl_crystal_size_min 0.11
_refine_diff_density_max 0.35
_refine_diff_density_min -0.34
_refine_ls_extinction_method none
_refine_ls_goodness_of_fit_ref 0.76
_refine_ls_hydrogen_treatment constr
_refine_ls_matrix_type full
_refine_ls_number_parameters 487
_refine_ls_number_reflns 7860
_refine_ls_number_restraints 0
_refine_ls_restrained_S_all 0.76
_refine_ls_R_factor_all 0.102
_refine_ls_R_factor_gt 0.042
_refine_ls_shift/su_max 0.001
_refine_ls_shift/su_mean 0.000
_refine_ls_structure_factor_coef Fsqd
_refine_ls_weighting_details 'calc w=1/[\s^2^(Fo^2^)+(0.0456P)^2^] where P=(Fo^2^+2Fc^2^)/3'
_refine_ls_weighting_scheme calc
_refine_ls_wR_factor_gt 0.093
_refine_ls_wR_factor_ref 0.103
_reflns_number_gt 3579
_reflns_number_total 7860
_reflns_threshold_expression I>2\s(I)
_cod_data_source_file ya2084.cif
_cod_data_source_block I
_cod_depositor_comments
;
The following automatic conversions were performed:
'_symmetry_cell_setting' value 'Triclinic' changed to 'triclinic'
according to '/home/saulius/struct/CIF-dictionaries/cif_core.dic'
dictionary named 'cif_core.dic' version 2.4.1 from
2010-06-29.

'_geom_bond_publ_flag' value 'Y' changed to 'y' according to
'/home/saulius/struct/CIF-dictionaries/cif_core.dic' dictionary named
'cif_core.dic' version 2.4.1 from 2010-06-29 (4
times).

'_geom_angle_publ_flag' value 'Y' changed to 'y' according to
'/home/saulius/struct/CIF-dictionaries/cif_core.dic' dictionary named
'cif_core.dic' version 2.4.1 from 2010-06-29 (6
times).

'_geom_torsion_publ_flag' value 'Y' changed to 'y' according to
'/home/saulius/struct/CIF-dictionaries/cif_core.dic' dictionary named
'cif_core.dic' version 2.4.1 from 2010-06-29 (19 times).

Automatic conversion script
Id: cif_fix_enum 1527 2010-12-29 10:47:43Z saulius 

The following automatic conversions were performed:

'_symmetry_cell_setting' value 'Triclinic' changed to 'triclinic'
according to /home/saulius/struct/CIF-dictionaries/cif_core.dic
dictionary named 'cif_core.dic' version 2.4.1 from
2010-06-29.

'_geom_bond_publ_flag' value 'Y' changed to 'y'
according to /home/saulius/struct/CIF-dictionaries/cif_core.dic
dictionary named 'cif_core.dic' version 2.4.1 from 2010-06-29 (4
times).

'_geom_angle_publ_flag' value 'Y' changed to 'y' according
to /home/saulius/struct/CIF-dictionaries/cif_core.dic dictionary
named 'cif_core.dic' version 2.4.1 from 2010-06-29 (6
times).

'_geom_torsion_publ_flag' value 'Y' changed to 'y' according
to /home/saulius/struct/CIF-dictionaries/cif_core.dic dictionary
named 'cif_core.dic' version 2.4.1 from 2010-06-29 (19 times).

Automatic conversion script
Id: cif_fix_values 1715 2011-07-08 13:25:40Z adriana 
;
_cod_database_code 2221563
_cod_database_fobs_code 2221563

loop_
_symmetry_equiv_pos_as_xyz
'x, y, z'
'-x, -y, -z'

loop_
_atom_site_type_symbol
_atom_site_label
_atom_site_fract_x
_atom_site_fract_y
_atom_site_fract_z
_atom_site_U_iso_or_equiv
_atom_site_adp_type
_atom_site_calc_flag
_atom_site_refinement_flags
_atom_site_occupancy
_atom_site_disorder_assembly
_atom_site_disorder_group
Cu Cu 0.56504(4) 0.64636(4) 0.25757(3) 0.03356(14) Uani d . 1 . .
P P2 0.46439(8) 0.46425(8) 0.27118(6) 0.0303(2) Uani d . 1 . .
P P1 0.77346(8) 0.70617(8) 0.24545(6) 0.0307(2) Uani d . 1 . .
F F2 0.67563(19) 0.1787(2) 0.50523(14) 0.0597(6) Uani d . 1 . .
F F6 0.4430(2) 0.12081(19) -0.06083(13) 0.0562(6) Uani d . 1 . .
F F3 1.0479(2) 0.8577(2) 0.59293(13) 0.0562(6) Uani d . 1 . .
F F5 -0.06950(19) 0.4603(2) 0.36866(17) 0.0719(8) Uani d . 1 . .
F F1 1.0658(2) 0.3574(2) 0.04772(15) 0.0702(7) Uani d . 1 . .
O O1 0.5103(2) 0.7986(2) 0.33161(15) 0.0391(6) Uani d . 1 . .
O O2 0.4337(2) 0.6937(2) 0.17298(15) 0.0411(6) Uani d . 1 . .
F F4 0.8496(3) 1.1318(2) 0.07640(18) 0.0946(9) Uani d . 1 . .
C C41 0.5270(3) 0.3830(3) 0.3488(2) 0.0311(8) Uani d . 1 . .
C C21 0.8670(3) 0.6002(3) 0.1862(2) 0.0327(9) Uani d . 1 . .
C C44 0.6268(3) 0.2484(3) 0.4544(2) 0.0391(9) Uani d . 1 . .
C C36 0.8146(3) 0.7076(3) 0.4198(2) 0.0373(9) Uani d . 1 . .
H H36 0.7380 0.6500 0.4106 0.045 Uiso calc R 1 . .
C C56 0.2024(3) 0.3592(3) 0.2663(2) 0.0359(9) Uani d . 1 . .
H H56 0.2230 0.2899 0.2297 0.043 Uiso calc R 1 . .
C C51 0.2972(3) 0.4595(3) 0.2953(2) 0.0291(8) Uani d . 1 . .
C C64 0.4464(3) 0.1996(4) 0.0155(2) 0.0409(10) Uani d . 1 . .
C C35 0.8778(3) 0.7413(3) 0.5012(2) 0.0425(10) Uani d . 1 . .
H H35 0.8450 0.7078 0.5480 0.051 Uiso calc R 1 . .
C C34 0.9876(4) 0.8233(4) 0.5127(2) 0.0388(9) Uani d . 1 . .
C C26 0.8040(4) 0.4939(3) 0.1368(2) 0.0392(9) Uani d . 1 . .
H H26 0.7130 0.4768 0.1352 0.047 Uiso calc R 1 . .
C C11 0.8064(3) 0.8380(3) 0.1951(2) 0.0301(8) Uani d . 1 . .
C C24 0.9996(4) 0.4386(4) 0.0929(2) 0.0462(10) Uani d . 1 . .
C C1 0.4294(3) 0.8469(3) 0.2931(2) 0.0366(9) Uani d . 1 . .
C C45 0.5071(3) 0.2764(3) 0.4681(2) 0.0429(10) Uani d . 1 . .
H H45 0.4593 0.2502 0.5125 0.051 Uiso calc R 1 . .
C C61 0.4559(3) 0.3533(3) 0.1713(2) 0.0303(8) Uani d . 1 . .
C C33 1.0383(3) 0.8743(3) 0.4477(2) 0.0386(9) Uani d . 1 . .
H H33 1.1156 0.9310 0.4581 0.046 Uiso calc R 1 . .
C C32 0.9748(3) 0.8418(3) 0.3661(2) 0.0323(9) Uani d . 1 . .
H H32 1.0081 0.8772 0.3203 0.039 Uiso calc R 1 . .
C C52 0.2652(3) 0.5610(3) 0.3473(2) 0.0343(9) Uani d . 1 . .
H H52 0.3283 0.6311 0.3652 0.041 Uiso calc R 1 . .
C C13 0.8696(3) 0.9298(4) 0.0745(3) 0.0496(11) Uani d . 1 . .
H H13 0.9018 0.9247 0.0192 0.059 Uiso calc R 1 . .
C C16 0.7705(3) 0.9467(3) 0.2344(2) 0.0410(10) Uani d . 1 . .
H H16 0.7349 0.9523 0.2886 0.049 Uiso calc R 1 . .
C C46 0.4587(3) 0.3450(3) 0.4141(2) 0.0375(9) Uani d . 1 . .
H H46 0.3760 0.3665 0.4221 0.045 Uiso calc R 1 . .
C C53 0.1411(3) 0.5606(3) 0.3732(2) 0.0427(10) Uani d . 1 . .
H H53 0.1192 0.6286 0.4104 0.051 Uiso calc R 1 . .
C C65 0.4357(3) 0.3166(3) 0.0160(2) 0.0412(10) Uani d . 1 . .
H H65 0.4251 0.3445 -0.0364 0.049 Uiso calc R 1 . .
C C54 0.0521(3) 0.4603(4) 0.3440(3) 0.0456(11) Uani d . 1 . .
C C62 0.4617(3) 0.2325(3) 0.1674(2) 0.0410(10) Uani d . 1 . .
H H62 0.4686 0.2027 0.2193 0.049 Uiso calc R 1 . .
C C12 0.8554(3) 0.8315(3) 0.1148(2) 0.0376(9) Uani d . 1 . .
H H12 0.8796 0.7579 0.0870 0.045 Uiso calc R 1 . .
C C3 0.2929(3) 0.8243(4) 0.1507(3) 0.0510(11) Uani d . 1 . .
H H3 0.2786 0.7777 0.0939 0.061 Uiso calc R 1 . .
C C25 0.8687(4) 0.4115(3) 0.0897(2) 0.0474(10) Uani d . 1 . .
H H25 0.8239 0.3382 0.0559 0.057 Uiso calc R 1 . .
C C42 0.6499(3) 0.3546(3) 0.3411(2) 0.0402(10) Uani d . 1 . .
H H42 0.7005 0.3835 0.2989 0.048 Uiso calc R 1 . .
C C7 0.3872(4) 0.9522(3) 0.3371(3) 0.0502(11) Uani d . 1 . .
H H7 0.4301 0.9835 0.3925 0.060 Uiso calc R 1 . .
C C15 0.7863(4) 1.0465(4) 0.1951(3) 0.0550(11) Uani d . 1 . .
H H15 0.7632 1.1209 0.2222 0.066 Uiso calc R 1 . .
C C5 0.2203(4) 1.0022(4) 0.2396(4) 0.0676(14) Uani d . 1 . .
H H5 0.1608 1.0566 0.2381 0.081 Uiso calc R 1 . .
C C31 0.8621(3) 0.7572(3) 0.3513(2) 0.0298(8) Uani d . 1 . .
C C66 0.4405(3) 0.3943(3) 0.0940(2) 0.0366(9) Uani d . 1 . .
H H66 0.4333 0.4767 0.0954 0.044 Uiso calc R 1 . .
C C22 1.0001(3) 0.6237(3) 0.1867(2) 0.0355(9) Uani d . 1 . .
H H22 1.0457 0.6967 0.2204 0.043 Uiso calc R 1 . .
C C14 0.8356(4) 1.0353(4) 0.1170(3) 0.0567(12) Uani d . 1 . .
C C55 0.0784(3) 0.3600(4) 0.2907(2) 0.0420(10) Uani d . 1 . .
H H55 0.0131 0.2923 0.2708 0.050 Uiso calc R 1 . .
C C6 0.2949(4) 1.0184(4) 0.3146(3) 0.0626(13) Uani d . 1 . .
H H6 0.2821 1.0845 0.3576 0.075 Uiso calc R 1 . .
C C43 0.7001(3) 0.2859(3) 0.3927(2) 0.0448(10) Uani d . 1 . .
H H43 0.7832 0.2651 0.3857 0.054 Uiso calc R 1 . .
C C4 0.2200(4) 0.9173(5) 0.1660(3) 0.0639(13) Uani d . 1 . .
H H4 0.1626 0.9225 0.1194 0.077 Uiso calc R 1 . .
C C63 0.4579(3) 0.1534(3) 0.0893(3) 0.0455(10) Uani d . 1 . .
H H63 0.4630 0.0703 0.0868 0.055 Uiso calc R 1 . .
C C23 1.0675(4) 0.5431(4) 0.1391(2) 0.0415(10) Uani d . 1 . .
H H23 1.1582 0.5604 0.1387 0.050 Uiso calc R 1 . .
C C2 0.3839(3) 0.7860(4) 0.2032(2) 0.0383(9) Uani d . 1 . .

loop_
_atom_site_aniso_label
_atom_site_aniso_U_11
_atom_site_aniso_U_22
_atom_site_aniso_U_33
_atom_site_aniso_U_12
_atom_site_aniso_U_13
_atom_site_aniso_U_23
Cu 0.0353(3) 0.0327(3) 0.0323(3) 0.0023(2) 0.0083(2) 0.0066(2)
P2 0.0310(5) 0.0316(6) 0.0282(5) 0.0027(4) 0.0064(4) 0.0066(4)
P1 0.0349(5) 0.0286(6) 0.0290(6) 0.0035(4) 0.0091(4) 0.0064(4)
F2 0.0583(14) 0.0789(18) 0.0545(15) 0.0237(13) 0.0077(12) 0.0347(13)
F6 0.0701(15) 0.0490(15) 0.0420(14) 0.0062(12) 0.0095(11) -0.0088(11)
F3 0.0638(14) 0.0660(16) 0.0371(14) 0.0194(12) -0.0073(11) 0.0010(11)
F5 0.0332(12) 0.0780(19) 0.112(2) 0.0122(12) 0.0300(13) 0.0290(15)
F1 0.0968(18) 0.0608(17) 0.0609(17) 0.0418(15) 0.0314(14) 0.0017(13)
O1 0.0443(15) 0.0395(16) 0.0322(15) 0.0081(13) 0.0057(12) 0.0018(12)
O2 0.0529(16) 0.0390(16) 0.0324(15) 0.0106(13) 0.0041(12) 0.0069(12)
F4 0.143(2) 0.0567(18) 0.100(2) 0.0193(17) 0.0288(19) 0.0494(16)
C41 0.032(2) 0.030(2) 0.029(2) -0.0021(16) 0.0061(16) 0.0062(16)
C21 0.039(2) 0.031(2) 0.030(2) 0.0076(18) 0.0099(17) 0.0068(17)
C44 0.041(2) 0.044(2) 0.034(2) 0.0072(19) -0.0041(19) 0.0148(19)
C36 0.035(2) 0.046(3) 0.033(2) 0.0048(18) 0.0100(18) 0.0094(19)
C56 0.044(2) 0.032(2) 0.031(2) 0.0059(19) 0.0044(18) 0.0056(17)
C51 0.0278(19) 0.035(2) 0.029(2) 0.0097(17) 0.0056(16) 0.0141(17)
C64 0.042(2) 0.044(3) 0.032(2) 0.004(2) 0.0090(18) -0.005(2)
C35 0.049(2) 0.055(3) 0.026(2) 0.012(2) 0.0094(19) 0.0115(19)
C34 0.042(2) 0.048(3) 0.026(2) 0.017(2) -0.0014(19) -0.0015(19)
C26 0.049(2) 0.032(2) 0.035(2) 0.0017(19) 0.0091(19) 0.0065(19)
C11 0.0290(19) 0.028(2) 0.032(2) 0.0018(16) 0.0037(16) 0.0041(17)
C24 0.073(3) 0.039(3) 0.034(2) 0.026(2) 0.022(2) 0.008(2)
C1 0.036(2) 0.032(2) 0.042(3) -0.0027(18) 0.0118(19) 0.0105(19)
C45 0.043(2) 0.060(3) 0.030(2) 0.011(2) 0.0101(18) 0.016(2)
C61 0.0265(18) 0.033(2) 0.032(2) 0.0024(16) 0.0070(16) 0.0078(17)
C33 0.036(2) 0.037(2) 0.039(3) 0.0058(18) 0.0025(19) -0.0015(19)
C32 0.038(2) 0.030(2) 0.030(2) 0.0097(18) 0.0093(17) 0.0033(17)
C52 0.029(2) 0.036(2) 0.039(2) 0.0004(17) 0.0070(17) 0.0133(18)
C13 0.060(3) 0.051(3) 0.047(3) 0.010(2) 0.016(2) 0.026(2)
C16 0.052(2) 0.037(3) 0.032(2) 0.0044(19) 0.0081(18) 0.0023(19)
C46 0.031(2) 0.052(3) 0.030(2) 0.0082(19) 0.0069(17) 0.0060(19)
C53 0.040(2) 0.041(3) 0.050(3) 0.010(2) 0.014(2) 0.011(2)
C65 0.059(3) 0.033(2) 0.030(2) 0.003(2) 0.0049(19) 0.0053(19)
C54 0.026(2) 0.057(3) 0.062(3) 0.005(2) 0.013(2) 0.031(2)
C62 0.058(3) 0.031(2) 0.038(2) 0.012(2) 0.0065(19) 0.0129(19)
C12 0.043(2) 0.033(2) 0.040(2) 0.0082(18) 0.0108(18) 0.0107(18)
C3 0.045(2) 0.055(3) 0.056(3) -0.001(2) -0.002(2) 0.025(2)
C25 0.074(3) 0.022(2) 0.043(3) 0.009(2) 0.010(2) -0.0016(18)
C42 0.031(2) 0.055(3) 0.040(2) 0.0080(19) 0.0123(18) 0.020(2)
C7 0.057(3) 0.037(3) 0.055(3) 0.005(2) 0.018(2) 0.005(2)
C15 0.080(3) 0.031(3) 0.056(3) 0.012(2) 0.004(3) 0.011(2)
C5 0.051(3) 0.051(3) 0.116(5) 0.016(3) 0.033(3) 0.043(3)
C31 0.032(2) 0.029(2) 0.029(2) 0.0068(17) 0.0075(16) 0.0047(16)
C66 0.046(2) 0.028(2) 0.036(2) 0.0039(17) 0.0038(18) 0.0086(18)
C22 0.041(2) 0.031(2) 0.033(2) 0.0043(18) 0.0065(18) 0.0028(17)
C14 0.073(3) 0.033(3) 0.071(3) 0.004(2) 0.008(3) 0.032(2)
C55 0.031(2) 0.045(3) 0.049(3) -0.0023(19) -0.0003(19) 0.014(2)
C6 0.064(3) 0.040(3) 0.090(4) 0.016(2) 0.029(3) 0.014(3)
C43 0.033(2) 0.058(3) 0.051(3) 0.015(2) 0.011(2) 0.023(2)
C4 0.039(3) 0.070(4) 0.095(4) 0.006(3) 0.006(3) 0.049(3)
C63 0.061(3) 0.028(2) 0.046(3) 0.005(2) 0.008(2) 0.003(2)
C23 0.045(2) 0.050(3) 0.035(2) 0.019(2) 0.0181(19) 0.012(2)
C2 0.031(2) 0.044(3) 0.042(3) 0.0002(19) 0.0076(18) 0.016(2)

loop_
_atom_type_symbol
_atom_type_description
_atom_type_scat_dispersion_real
_atom_type_scat_dispersion_imag
_atom_type_scat_source
C C 0.0033 0.0016 'International Tables Vol C Tables 4.2.6.8 and 6.1.1.4'
H H 0.0000 0.0000 'International Tables Vol C Tables 4.2.6.8 and 6.1.1.4'
O O 0.0106 0.0060 'International Tables Vol C Tables 4.2.6.8 and 6.1.1.4'
P P 0.1023 0.0942 'International Tables Vol C Tables 4.2.6.8 and 6.1.1.4'
Cu Cu 0.3201 1.2651 'International Tables Vol C Tables 4.2.6.8 and 6.1.1.4'
F F 0.0171 0.0103 'International Tables Vol C Tables 4.2.6.8 and 6.1.1.4'

loop_
_geom_angle_atom_site_label_1
_geom_angle_atom_site_label_2
_geom_angle_atom_site_label_3
_geom_angle_site_symmetry_1
_geom_angle_site_symmetry_3
_geom_angle
_geom_angle_publ_flag
O2 Cu O1 . . 77.72(10) y
O2 Cu P1 . . 117.65(7) y
O1 Cu P1 . . 102.97(7) y
O2 Cu P2 . . 100.68(7) y
O1 Cu P2 . . 118.07(7) y
P1 Cu P2 . . 128.82(4) y
C51 P2 C61 . . 103.42(15) ?
C51 P2 C41 . . 102.55(15) ?
C61 P2 C41 . . 101.30(16) ?
C51 P2 Cu . . 114.64(12) ?
C61 P2 Cu . . 111.83(11) ?
C41 P2 Cu . . 120.92(11) ?
C11 P1 C21 . . 102.93(16) ?
C11 P1 C31 . . 103.02(15) ?
C21 P1 C31 . . 104.40(15) ?
C11 P1 Cu . . 113.85(11) ?
C21 P1 Cu . . 119.52(12) ?
C31 P1 Cu . . 111.40(11) ?
C1 O1 Cu . . 114.7(2) ?
C2 O2 Cu . . 115.2(2) ?
C46 C41 C42 . . 117.5(3) ?
C46 C41 P2 . . 124.2(3) ?
C42 C41 P2 . . 118.3(3) ?
C26 C21 C22 . . 117.9(3) ?
C26 C21 P1 . . 119.2(3) ?
C22 C21 P1 . . 122.9(3) ?
C43 C44 F2 . . 118.1(3) ?
C43 C44 C45 . . 123.7(3) ?
F2 C44 C45 . . 118.1(3) ?
C35 C36 C31 . . 120.8(3) ?
C35 C36 H36 . . 119.6 ?
C31 C36 H36 . . 119.6 ?
C55 C56 C51 . . 120.2(3) ?
C55 C56 H56 . . 119.9 ?
C51 C56 H56 . . 119.9 ?
C52 C51 C56 . . 119.2(3) ?
C52 C51 P2 . . 117.3(3) ?
C56 C51 P2 . . 123.5(3) ?
C65 C64 F6 . . 119.8(3) ?
C65 C64 C63 . . 123.2(3) ?
F6 C64 C63 . . 116.9(3) ?
C34 C35 C36 . . 118.5(3) ?
C34 C35 H35 . . 120.8 ?
C36 C35 H35 . . 120.8 ?
C35 C34 F3 . . 118.3(3) ?
C35 C34 C33 . . 123.0(3) ?
F3 C34 C33 . . 118.8(3) ?
C21 C26 C25 . . 121.9(4) ?
C21 C26 H26 . . 119.0 ?
C25 C26 H26 . . 119.0 ?
C12 C11 C16 . . 118.4(3) ?
C12 C11 P1 . . 122.3(3) ?
C16 C11 P1 . . 119.1(3) ?
C23 C24 F1 . . 118.0(4) ?
C23 C24 C25 . . 123.1(4) ?
F1 C24 C25 . . 118.9(4) ?
O1 C1 C7 . . 119.4(4) ?
O1 C1 C2 . . 116.5(3) ?
C7 C1 C2 . . 124.2(4) ?
C44 C45 C46 . . 116.8(3) ?
C44 C45 H45 . . 121.6 ?
C46 C45 H45 . . 121.6 ?
C62 C61 C66 . . 118.3(3) ?
C62 C61 P2 . . 124.3(3) ?
C66 C61 P2 . . 117.3(3) ?
C34 C33 C32 . . 118.9(3) ?
C34 C33 H33 . . 120.6 ?
C32 C33 H33 . . 120.6 ?
C33 C32 C31 . . 120.1(3) ?
C33 C32 H32 . . 120.0 ?
C31 C32 H32 . . 120.0 ?
C51 C52 C53 . . 120.3(3) ?
C51 C52 H52 . . 119.8 ?
C53 C52 H52 . . 119.8 ?
C14 C13 C12 . . 117.8(4) ?
C14 C13 H13 . . 121.1 ?
C12 C13 H13 . . 121.1 ?
C15 C16 C11 . . 120.7(4) ?
C15 C16 H16 . . 119.7 ?
C11 C16 H16 . . 119.7 ?
C41 C46 C45 . . 122.2(3) ?
C41 C46 H46 . . 118.9 ?
C45 C46 H46 . . 118.9 ?
C54 C53 C52 . . 118.3(3) ?
C54 C53 H53 . . 120.8 ?
C52 C53 H53 . . 120.8 ?
C64 C65 C66 . . 118.6(3) ?
C64 C65 H65 . . 120.7 ?
C66 C65 H65 . . 120.7 ?
C53 C54 F5 . . 118.3(4) ?
C53 C54 C55 . . 123.3(3) ?
F5 C54 C55 . . 118.4(4) ?
C61 C62 C63 . . 121.4(3) ?
C61 C62 H62 . . 119.3 ?
C63 C62 H62 . . 119.3 ?
C13 C12 C11 . . 121.4(3) ?
C13 C12 H12 . . 119.3 ?
C11 C12 H12 . . 119.3 ?
C4 C3 C2 . . 132.4(4) ?
C4 C3 H3 . . 113.8 ?
C2 C3 H3 . . 113.8 ?
C24 C25 C26 . . 117.9(4) ?
C24 C25 H25 . . 121.1 ?
C26 C25 H25 . . 121.1 ?
C43 C42 C41 . . 121.8(3) ?
C43 C42 H42 . . 119.1 ?
C41 C42 H42 . . 119.1 ?
C6 C7 C1 . . 132.2(4) ?
C6 C7 H7 . . 113.9 ?
C1 C7 H7 . . 113.9 ?
C14 C15 C16 . . 118.4(4) ?
C14 C15 H15 . . 120.8 ?
C16 C15 H15 . . 120.8 ?
C6 C5 C4 . . 128.3(4) ?
C6 C5 H5 . . 115.8 ?
C4 C5 H5 . . 115.8 ?
C36 C31 C32 . . 118.8(3) ?
C36 C31 P1 . . 118.0(3) ?
C32 C31 P1 . . 123.3(3) ?
C65 C66 C61 . . 120.8(3) ?
C65 C66 H66 . . 119.6 ?
C61 C66 H66 . . 119.6 ?
C23 C22 C21 . . 121.4(3) ?
C23 C22 H22 . . 119.3 ?
C21 C22 H22 . . 119.3 ?
C15 C14 F4 . . 119.4(4) ?
C15 C14 C13 . . 123.4(4) ?
F4 C14 C13 . . 117.2(4) ?
C54 C55 C56 . . 118.6(3) ?
C54 C55 H55 . . 120.7 ?
C56 C55 H55 . . 120.7 ?
C5 C6 C7 . . 129.3(4) ?
C5 C6 H6 . . 115.3 ?
C7 C6 H6 . . 115.3 ?
C44 C43 C42 . . 117.9(3) ?
C44 C43 H43 . . 121.0 ?
C42 C43 H43 . . 121.0 ?
C5 C4 C3 . . 128.5(4) ?
C5 C4 H4 . . 115.7 ?
C3 C4 H4 . . 115.7 ?
C64 C63 C62 . . 117.6(4) ?
C64 C63 H63 . . 121.2 ?
C62 C63 H63 . . 121.2 ?
C24 C23 C22 . . 117.8(3) ?
C24 C23 H23 . . 121.1 ?
C22 C23 H23 . . 121.1 ?
O2 C2 C3 . . 119.2(4) ?
O2 C2 C1 . . 115.9(3) ?
C3 C2 C1 . . 124.9(4) ?

loop_
_geom_bond_atom_site_label_1
_geom_bond_atom_site_label_2
_geom_bond_site_symmetry_2
_geom_bond_distance
_geom_bond_publ_flag
Cu O1 . 2.084(2) y
Cu O2 . 2.082(2) y
Cu P1 . 2.2335(15) y
Cu P2 . 2.2377(10) y
P2 C51 . 1.820(3) ?
P2 C61 . 1.826(3) ?
P2 C41 . 1.827(3) ?
P1 C11 . 1.824(3) ?
P1 C21 . 1.831(3) ?
P1 C31 . 1.835(3) ?
F2 C44 . 1.366(4) ?
F6 C64 . 1.364(4) ?
F3 C34 . 1.359(4) ?
F5 C54 . 1.361(4) ?
F1 C24 . 1.364(4) ?
O1 C1 . 1.275(4) ?
O2 C2 . 1.273(4) ?
F4 C14 . 1.366(4) ?
C41 C46 . 1.386(4) ?
C41 C42 . 1.391(4) ?
C21 C26 . 1.372(5) ?
C21 C22 . 1.391(4) ?
C44 C43 . 1.366(5) ?
C44 C45 . 1.368(5) ?
C36 C35 . 1.386(5) ?
C36 C31 . 1.394(4) ?
C36 H36 . 0.9500 ?
C56 C55 . 1.385(5) ?
C56 C51 . 1.393(4) ?
C56 H56 . 0.9500 ?
C51 C52 . 1.389(4) ?
C64 C65 . 1.354(5) ?
C64 C63 . 1.376(5) ?
C35 C34 . 1.359(5) ?
C35 H35 . 0.9500 ?
C34 C33 . 1.365(5) ?
C26 C25 . 1.376(5) ?
C26 H26 . 0.9500 ?
C11 C12 . 1.391(4) ?
C11 C16 . 1.396(5) ?
C24 C23 . 1.359(5) ?
C24 C25 . 1.367(5) ?
C1 C7 . 1.418(5) ?
C1 C2 . 1.490(5) ?
C45 C46 . 1.391(5) ?
C45 H45 . 0.9500 ?
C61 C62 . 1.378(4) ?
C61 C66 . 1.402(4) ?
C33 C32 . 1.390(4) ?
C33 H33 . 0.9500 ?
C32 C31 . 1.396(4) ?
C32 H32 . 0.9500 ?
C52 C53 . 1.393(4) ?
C52 H52 . 0.9500 ?
C13 C14 . 1.373(5) ?
C13 C12 . 1.381(5) ?
C13 H13 . 0.9500 ?
C16 C15 . 1.386(5) ?
C16 H16 . 0.9500 ?
C46 H46 . 0.9500 ?
C53 C54 . 1.359(5) ?
C53 H53 . 0.9500 ?
C65 C66 . 1.378(5) ?
C65 H65 . 0.9500 ?
C54 C55 . 1.365(5) ?
C62 C63 . 1.388(5) ?
C62 H62 . 0.9500 ?
C12 H12 . 0.9500 ?
C3 C4 . 1.395(6) ?
C3 C2 . 1.412(5) ?
C3 H3 . 0.9500 ?
C25 H25 . 0.9500 ?
C42 C43 . 1.373(5) ?
C42 H42 . 0.9500 ?
C7 C6 . 1.392(5) ?
C7 H7 . 0.9500 ?
C15 C14 . 1.358(5) ?
C15 H15 . 0.9500 ?
C5 C6 . 1.364(6) ?
C5 C4 . 1.373(6) ?
C5 H5 . 0.9500 ?
C66 H66 . 0.9500 ?
C22 C23 . 1.384(4) ?
C22 H22 . 0.9500 ?
C55 H55 . 0.9500 ?
C6 H6 . 0.9500 ?
C43 H43 . 0.9500 ?
C4 H4 . 0.9500 ?
C63 H63 . 0.9500 ?
C23 H23 . 0.9500 ?

loop_
_geom_torsion_atom_site_label_1
_geom_torsion_atom_site_label_2
_geom_torsion_atom_site_label_3
_geom_torsion_atom_site_label_4
_geom_torsion_site_symmetry_1
_geom_torsion_site_symmetry_2
_geom_torsion_site_symmetry_3
_geom_torsion_site_symmetry_4
_geom_torsion
_geom_torsion_publ_flag
O2 Cu P2 C51 . . . . -49.50(14) y
O1 Cu P2 C51 . . . . 32.18(15) y
P1 Cu P2 C51 . . . . 171.23(12) y
O2 Cu P2 C61 . . . . 67.82(13) y
O1 Cu P2 C61 . . . . 149.49(14) y
P1 Cu P2 C61 . . . . -71.45(12) y
O2 Cu P2 C41 . . . . -173.11(14) y
O1 Cu P2 C41 . . . . -91.43(16) y
P1 Cu P2 C41 . . . . 47.62(14) y
O2 Cu P1 C11 . . . . 23.73(15) y
O1 Cu P1 C11 . . . . -59.05(14) y
P2 Cu P1 C11 . . . . 157.35(12) y
O2 Cu P1 C21 . . . . -98.37(15) y
O1 Cu P1 C21 . . . . 178.85(14) y
P2 Cu P1 C21 . . . . 35.25(15) y
O2 Cu P1 C31 . . . . 139.70(14) y
O1 Cu P1 C31 . . . . 56.92(14) y
P2 Cu P1 C31 . . . . -86.68(12) y
O2 Cu O1 C1 . . . . -0.8(2) ?
P1 Cu O1 C1 . . . . 115.1(2) ?
P2 Cu O1 C1 . . . . -96.5(2) ?
O1 Cu O2 C2 . . . . -0.3(2) ?
P1 Cu O2 C2 . . . . -98.7(2) ?
P2 Cu O2 C2 . . . . 116.4(2) ?
C51 P2 C41 C46 . . . . -7.0(3) ?
C61 P2 C41 C46 . . . . -113.7(3) ?
Cu P2 C41 C46 . . . . 122.1(3) ?
C51 P2 C41 C42 . . . . 171.3(3) ?
C61 P2 C41 C42 . . . . 64.6(3) ?
Cu P2 C41 C42 . . . . -59.5(3) ?
C11 P1 C21 C26 . . . . -115.4(3) ?
C31 P1 C21 C26 . . . . 137.3(3) ?
Cu P1 C21 C26 . . . . 12.0(3) ?
C11 P1 C21 C22 . . . . 62.7(3) ?
C31 P1 C21 C22 . . . . -44.6(3) ?
Cu P1 C21 C22 . . . . -169.9(2) ?
C55 C56 C51 C52 . . . . -1.4(5) ?
C55 C56 C51 P2 . . . . 176.9(3) ?
C61 P2 C51 C52 . . . . -156.6(3) ?
C41 P2 C51 C52 . . . . 98.3(3) ?
Cu P2 C51 C52 . . . . -34.6(3) ?
C61 P2 C51 C56 . . . . 25.0(3) ?
C41 P2 C51 C56 . . . . -80.0(3) ?
Cu P2 C51 C56 . . . . 147.0(2) ?
C31 C36 C35 C34 . . . . -0.4(5) ?
C36 C35 C34 F3 . . . . 178.8(3) ?
C36 C35 C34 C33 . . . . 0.3(6) ?
C22 C21 C26 C25 . . . . 0.7(5) ?
P1 C21 C26 C25 . . . . 178.9(3) ?
C21 P1 C11 C12 . . . . 18.1(3) ?
C31 P1 C11 C12 . . . . 126.5(3) ?
Cu P1 C11 C12 . . . . -112.7(3) ?
C21 P1 C11 C16 . . . . -167.9(3) ?
C31 P1 C11 C16 . . . . -59.5(3) ?
Cu P1 C11 C16 . . . . 61.3(3) ?
Cu O1 C1 C7 . . . . -179.0(2) ?
Cu O1 C1 C2 . . . . 1.7(4) ?
C43 C44 C45 C46 . . . . 1.3(6) ?
F2 C44 C45 C46 . . . . -178.5(3) ?
C51 P2 C61 C62 . . . . -90.2(3) ?
C41 P2 C61 C62 . . . . 15.8(3) ?
Cu P2 C61 C62 . . . . 145.9(3) ?
C51 P2 C61 C66 . . . . 88.9(3) ?
C41 P2 C61 C66 . . . . -165.1(2) ?
Cu P2 C61 C66 . . . . -35.0(3) ?
C35 C34 C33 C32 . . . . 0.3(5) ?
F3 C34 C33 C32 . . . . -178.2(3) ?
C34 C33 C32 C31 . . . . -0.8(5) ?
C56 C51 C52 C53 . . . . 2.8(5) ?
P2 C51 C52 C53 . . . . -175.6(3) ?
C12 C11 C16 C15 . . . . -1.5(5) ?
P1 C11 C16 C15 . . . . -175.7(3) ?
C42 C41 C46 C45 . . . . -2.7(5) ?
P2 C41 C46 C45 . . . . 175.6(3) ?
C44 C45 C46 C41 . . . . 0.4(5) ?
C51 C52 C53 C54 . . . . -2.2(5) ?
F6 C64 C65 C66 . . . . -179.5(3) ?
C63 C64 C65 C66 . . . . 2.1(6) ?
C52 C53 C54 F5 . . . . -179.4(3) ?
C52 C53 C54 C55 . . . . 0.2(6) ?
C66 C61 C62 C63 . . . . 2.6(5) ?
P2 C61 C62 C63 . . . . -178.4(3) ?
C14 C13 C12 C11 . . . . 1.0(6) ?
C16 C11 C12 C13 . . . . 0.5(5) ?
P1 C11 C12 C13 . . . . 174.5(3) ?
C23 C24 C25 C26 . . . . -1.2(6) ?
F1 C24 C25 C26 . . . . 179.0(3) ?
C21 C26 C25 C24 . . . . -0.2(6) ?
C46 C41 C42 C43 . . . . 3.5(5) ?
P2 C41 C42 C43 . . . . -175.0(3) ?
O1 C1 C7 C6 . . . . -174.7(4) ?
C2 C1 C7 C6 . . . . 4.5(6) ?
C11 C16 C15 C14 . . . . 1.0(6) ?
C35 C36 C31 C32 . . . . 0.0(5) ?
C35 C36 C31 P1 . . . . 179.3(3) ?
C33 C32 C31 C36 . . . . 0.6(5) ?
C33 C32 C31 P1 . . . . -178.6(2) ?
C11 P1 C31 C36 . . . . 150.2(3) ?
C21 P1 C31 C36 . . . . -102.5(3) ?
Cu P1 C31 C36 . . . . 27.8(3) ?
C11 P1 C31 C32 . . . . -30.5(3) ?
C21 P1 C31 C32 . . . . 76.8(3) ?
Cu P1 C31 C32 . . . . -152.9(2) ?
C64 C65 C66 C61 . . . . -0.1(5) ?
C62 C61 C66 C65 . . . . -2.1(5) ?
P2 C61 C66 C65 . . . . 178.8(3) ?
C26 C21 C22 C23 . . . . 0.0(5) ?
P1 C21 C22 C23 . . . . -178.1(3) ?
C16 C15 C14 F4 . . . . 178.7(4) ?
C16 C15 C14 C13 . . . . 0.6(7) ?
C12 C13 C14 C15 . . . . -1.6(6) ?
C12 C13 C14 F4 . . . . -179.7(3) ?
C53 C54 C55 C56 . . . . 1.2(6) ?
F5 C54 C55 C56 . . . . -179.2(3) ?
C51 C56 C55 C54 . . . . -0.6(5) ?
C4 C5 C6 C7 . . . . -1.9(8) ?
C1 C7 C6 C5 . . . . -3.0(7) ?
F2 C44 C43 C42 . . . . 179.2(3) ?
C45 C44 C43 C42 . . . . -0.7(6) ?
C41 C42 C43 C44 . . . . -1.8(6) ?
C6 C5 C4 C3 . . . . 2.3(8) ?
C2 C3 C4 C5 . . . . 1.9(7) ?
C65 C64 C63 C62 . . . . -1.6(6) ?
F6 C64 C63 C62 . . . . 179.9(3) ?
C61 C62 C63 C64 . . . . -0.8(5) ?
F1 C24 C23 C22 . . . . -178.3(3) ?
C25 C24 C23 C22 . . . . 1.9(6) ?
C21 C22 C23 C24 . . . . -1.3(5) ?
Cu O2 C2 C3 . . . . -179.5(2) ?
Cu O2 C2 C1 . . . . 1.3(4) ?
C4 C3 C2 O2 . . . . 177.4(4) ?
C4 C3 C2 C1 . . . . -3.4(6) ?
O1 C1 C2 O2 . . . . -2.1(5) y
C7 C1 C2 O2 . . . . 178.7(3) ?
O1 C1 C2 C3 . . . . 178.7(3) ?
C7 C1 C2 C3 . . . . -0.5(6) ?
